data_1520876
loop_
_publ_author_name
'Boldt, K.'
'Engelen, B.'
'Panthoefer, M.'
'Mueller, H.'
'Unterderweide, K.'

_publ_section_title
;
 Mg (H Se O3)2 . 3(H2 O) : crystal structure, rotational and orientational
 disorder of 'free' (H Se O3)(-) ions and low temperature phase transition
;
_journal_name_full 'Journal of Molecular Structure'
_journal_page_first 35
_journal_page_last 41
_journal_volume 475
_journal_year 1999
_chemical_formula_sum 'H8 Mg O9 Se2'
_chemical_name_systematic 'Mg (H Se O3)2 (H2 O)3'
_space_group_IT_number 190
_symmetry_space_group_name_Hall 'P -6c -2c'
_symmetry_space_group_name_H-M 'P -6 2 c'
_cell_angle_alpha 90
_cell_angle_beta 90
_cell_angle_gamma 120
_cell_formula_units_Z 4
_cell_length_a 9.434
_cell_length_b 9.434
_cell_length_c 10.492
_cell_volume 808.687
_citation_journal_id_ASTM JMOSB4
_cod_data_source_file Boldt_JMOSB4_1999_177.cif
_cod_data_source_block H8Mg1O9Se2
_cod_original_cell_volume 808.6873
_cod_original_formula_sum 'H8 Mg1 O9 Se2'
_cod_database_code 1520876

loop_
_symmetry_equiv_pos_as_xyz
x,y,z
-x+y,-x,-z+1/2
-y,x-y,z
x,y,-z+1/2
-x+y,-x,z
-y,x-y,-z+1/2
y,x,z+1/2
x-y,-y,-z
-x,-x+y,z+1/2
y,x,-z
x-y,-y,z+1/2
-x,-x+y,-z

loop_
_atom_site_label
_atom_site_type_symbol
_atom_site_fract_x
_atom_site_fract_y
_atom_site_fract_z
_atom_site_occupancy
_atom_site_U_iso_or_equiv
Se2 Se+4 0.8393 0.6059 0.75 1 0.0
H2 H+1 0.462 0.175 0.152 1 0.0
O3 O-2 0.8561 0.5068 0.8743 1 0.0
H1 H+1 0.496 0.07 0.106 1 0.0
H3 H+1 0.046 0.836 0.75 1 0.0
O2 O-2 0.0434 0.7735 0.75 1 0.0
Mg1 Mg+2 0.6667 0.3333 0.9853 1 0.0
O1 O-2 0.1641 0.0136 0.0484 0.5 0.0
O4 O-2 0.4988 0.1463 0.1014 1 0.0
Se1 Se+4 0 0 0.0207 0.5 0.0
